data_7704657
loop_
_publ_author_name
'Navr\'atil, Michal'
'Faria, Erica N.'
'Panahy, Geve'
'C\'isa\<rov\'a, Ivana'
'Goicoechea, Jose M.'
'\<St\<epni\<cka, Petr'

_publ_section_title
;
 Novel ferrocenyl functionalised phosphinecarboxamides: synthesis,
 characterisation and coordination.
;
_journal_issue 25
_journal_name_full 'Dalton transactions (Cambridge, England : 2003)'
_journal_page_first 8645
_journal_page_last 8651
_journal_paper_doi 10.1039/d0dt01908a
_journal_volume 49
_journal_year 2020
_chemical_formula_moiety 'C12 H14 Fe N O P'
_chemical_formula_sum 'C12 H14 Fe N O P'
_chemical_formula_weight 275.06
_chemical_name_systematic
;
 PH2C(O)NHCH2[Fe]
;
_space_group_crystal_system orthorhombic
_space_group_IT_number 61
_space_group_name_Hall '-P 2ac 2ab'
_space_group_name_H-M_alt 'P b c a'
_atom_sites_solution_hydrogens mixed
_audit_creation_method SHELXL-2013
_audit_update_record
;
2020-05-26 deposited with the CCDC.	2020-06-10 downloaded from the CCDC.
;
_cell_angle_alpha 90
_cell_angle_beta 90
_cell_angle_gamma 90
_cell_formula_units_Z 8
_cell_length_a 9.6692(2)
_cell_length_b 9.2447(2)
_cell_length_c 25.8542(6)
_cell_measurement_reflns_used 4566
_cell_measurement_temperature 150(2)
_cell_measurement_theta_max 76.2310
_cell_measurement_theta_min 5.6840
_cell_volume 2311.08(9)
_computing_cell_refinement
;
'CrysAlisPro 1.171.38.43b (Rigaku OD, 2015)'
;
_computing_data_collection
;
'CrysAlisPro 1.171.38.43b (Rigaku OD, 2015)'
;
_computing_data_reduction
;
'CrysAlisPro 1.171.38.43b (Rigaku OD, 2015)'
;
_computing_molecular_graphics 'WinGX (Farrugia, 2005)'
_computing_publication_material 'XCIF (Sheldrick, 2001)'
_computing_structure_refinement 'SHELXL-2014 (Sheldrick, 2014)'
_computing_structure_solution 'SHELXS-97 (Sheldrick, 1990)'
_diffrn_ambient_temperature 150(2)
_diffrn_detector_area_resol_mean 10.4102
_diffrn_measured_fraction_theta_full 1.000
_diffrn_measured_fraction_theta_max 0.991
_diffrn_measurement_device_type 'SuperNova, Dual, Cu at zero, Atlas'
_diffrn_measurement_method '\w scans'
_diffrn_radiation_monochromator mirror
_diffrn_radiation_source 'SuperNova (Cu) X-ray Source'
_diffrn_radiation_type CuK\a
_diffrn_radiation_wavelength 1.54178
_diffrn_reflns_av_R_equivalents 0.0339
_diffrn_reflns_av_unetI/netI 0.0244
_diffrn_reflns_Laue_measured_fraction_full 1.000
_diffrn_reflns_Laue_measured_fraction_max 0.991
_diffrn_reflns_limit_h_max 10
_diffrn_reflns_limit_h_min -12
_diffrn_reflns_limit_k_max 8
_diffrn_reflns_limit_k_min -11
_diffrn_reflns_limit_l_max 30
_diffrn_reflns_limit_l_min -32
_diffrn_reflns_number 11413
_diffrn_reflns_point_group_measured_fraction_full 1.000
_diffrn_reflns_point_group_measured_fraction_max 0.991
_diffrn_reflns_theta_full 67.679
_diffrn_reflns_theta_max 76.372
_diffrn_reflns_theta_min 5.714
_exptl_absorpt_coefficient_mu 11.577
_exptl_absorpt_correction_T_max 1.00000
_exptl_absorpt_correction_T_min 0.42928
_exptl_absorpt_correction_type multi-scan
_exptl_absorpt_process_details
;
CrysAlisPro 1.171.38.43b (Rigaku Oxford Diffraction, 2015)
Empirical absorption correction using spherical harmonics,
 implemented in SCALE3 ABSPACK scaling algorithm.
;
_exptl_crystal_colour yellow
_exptl_crystal_density_diffrn 1.581
_exptl_crystal_description block
_exptl_crystal_F_000 1136
_exptl_crystal_size_max 0.160
_exptl_crystal_size_mid 0.140
_exptl_crystal_size_min 0.040
_refine_diff_density_max 0.286
_refine_diff_density_min -0.423
_refine_diff_density_rms 0.064
_refine_ls_extinction_method none
_refine_ls_goodness_of_fit_ref 1.058
_refine_ls_hydrogen_treatment mixed
_refine_ls_matrix_type full
_refine_ls_number_parameters 165
_refine_ls_number_reflns 2400
_refine_ls_number_restraints 0
_refine_ls_restrained_S_all 1.058
_refine_ls_R_factor_all 0.0336
_refine_ls_R_factor_gt 0.0278
_refine_ls_shift/su_max 0.001
_refine_ls_shift/su_mean 0.000
_refine_ls_structure_factor_coef Fsqd
_refine_ls_weighting_details 'w=1/[\s^2^(Fo^2^)+(0.0335P)^2^+1.1200P] where P=(Fo^2^+2Fc^2^)/3'
_refine_ls_weighting_scheme calc
_refine_ls_wR_factor_gt 0.0661
_refine_ls_wR_factor_ref 0.0699
_reflns_Friedel_coverage 0.000
_reflns_number_gt 2130
_reflns_number_total 2400
_reflns_threshold_expression 'I > 2\s(I)'
_cod_data_source_file d0dt01908a2.cif
_cod_data_source_block compound_2
_cod_depositor_comments 'Adding full bibliography for 7704652--7704657.cif.'
_cod_database_code 7704657
_shelx_space_group_comment
;
The symmetry employed for this shelxl refinement is uniquely defined
by the following loop, which should always be used as a source of
symmetry information in preference to the above space-group names.
They are only intended as comments.
;
_shelx_estimated_absorpt_t_min 0.259
_shelx_estimated_absorpt_t_max 0.655
_shelxl_version_number 2013-4

loop_
_space_group_symop_operation_xyz
'x, y, z'
'-x+1/2, -y, z+1/2'
'-x, y+1/2, -z+1/2'
'x+1/2, -y+1/2, -z'
'-x, -y, -z'
'x-1/2, y, -z-1/2'
'x, -y-1/2, z-1/2'
'-x-1/2, y-1/2, z'

loop_
_atom_site_label
_atom_site_type_symbol
_atom_site_fract_x
_atom_site_fract_y
_atom_site_fract_z
_atom_site_U_iso_or_equiv
_atom_site_adp_type
_atom_site_occupancy
_atom_site_site_symmetry_order
_atom_site_calc_flag
_atom_site_refinement_flags_posn
_atom_site_refinement_flags_adp
_atom_site_refinement_flags_occupancy
_atom_site_disorder_assembly
_atom_site_disorder_group
Fe1 Fe 0.98474(3) 0.01471(3) 0.33483(2) 0.01715(10) Uani 1 1 d . . . . .
P1 P 0.60469(6) 0.01464(5) 0.57044(2) 0.02660(13) Uani 1 1 d . . . . .
H1 H 0.483(3) 0.068(4) 0.5626(13) 0.055(9) Uiso 1 1 d . . . . .
H2 H 0.580(3) -0.110(3) 0.5439(12) 0.051(8) Uiso 1 1 d . . . . .
C1 C 0.69111(19) 0.1164(2) 0.51709(7) 0.0200(4) Uani 1 1 d . . . . .
O1 O 0.67685(17) 0.24826(15) 0.51520(6) 0.0320(3) Uani 1 1 d . . . . .
N1 N 0.77041(17) 0.04015(17) 0.48489(6) 0.0211(3) Uani 1 1 d . . . . .
H3 H 0.778(3) -0.047(3) 0.4888(10) 0.028(6) Uiso 1 1 d . . . . .
C2 C 0.8468(2) 0.1065(2) 0.44169(7) 0.0236(4) Uani 1 1 d . . . . .
H2A H 0.934(3) 0.150(2) 0.4548(9) 0.022(5) Uiso 1 1 d . . . . .
H2B H 0.792(3) 0.188(3) 0.4280(10) 0.032(7) Uiso 1 1 d . . . . .
C3 C 0.87138(19) -0.00533(19) 0.40100(7) 0.0207(4) Uani 1 1 d . . . . .
C4 C 0.78689(19) -0.0332(2) 0.35663(8) 0.0222(4) Uani 1 1 d . . . . .
H4 H 0.7055 0.0181 0.3473 0.027 Uiso 1 1 calc R U . . .
C5 C 0.8459(2) -0.1509(2) 0.32890(8) 0.0241(4) Uani 1 1 d . . . . .
H5 H 0.8113 -0.1912 0.2977 0.029 Uiso 1 1 calc R U . . .
C6 C 0.9658(2) -0.1976(2) 0.35607(8) 0.0253(4) Uani 1 1 d . . . . .
H6 H 1.0252 -0.2747 0.3462 0.030 Uiso 1 1 calc R U . . .
C7 C 0.9810(2) -0.1082(2) 0.40068(7) 0.0230(4) Uani 1 1 d . . . . .
H7 H 1.0521 -0.1160 0.4259 0.028 Uiso 1 1 calc R U . . .
C8 C 1.0228(2) 0.2289(2) 0.32138(8) 0.0241(4) Uani 1 1 d . . . . .
H8 H 0.9789 0.3082 0.3380 0.029 Uiso 1 1 calc R U . . .
C9 C 0.9771(2) 0.1604(2) 0.27537(8) 0.0273(4) Uani 1 1 d . . . . .
H9 H 0.8975 0.1856 0.2559 0.033 Uiso 1 1 calc R U . . .
C10 C 1.0713(3) 0.0477(2) 0.26371(8) 0.0355(5) Uani 1 1 d . . . . .
H10 H 1.0660 -0.0158 0.2349 0.043 Uiso 1 1 calc R U . . .
C11 C 1.1757(2) 0.0461(2) 0.30289(10) 0.0370(5) Uani 1 1 d . . . . .
H11 H 1.2517 -0.0188 0.3049 0.044 Uiso 1 1 calc R U . . .
C12 C 1.1452(2) 0.1591(2) 0.33836(9) 0.0298(4) Uani 1 1 d . . . . .
H12 H 1.1975 0.1835 0.3682 0.036 Uiso 1 1 calc R U . . .

loop_
_atom_site_aniso_label
_atom_site_aniso_U_11
_atom_site_aniso_U_22
_atom_site_aniso_U_33
_atom_site_aniso_U_23
_atom_site_aniso_U_13
_atom_site_aniso_U_12
Fe1 0.01889(15) 0.01746(15) 0.01511(15) 0.00128(10) 0.00217(10) -0.00110(10)
P1 0.0314(3) 0.0287(2) 0.0197(2) 0.00301(18) 0.00538(18) -0.00170(19)
C1 0.0231(9) 0.0195(8) 0.0175(8) 0.0013(7) 0.0000(7) -0.0027(7)
O1 0.0456(9) 0.0186(7) 0.0318(8) 0.0010(6) 0.0095(7) 0.0015(6)
N1 0.0284(8) 0.0169(7) 0.0179(7) 0.0019(6) 0.0038(6) -0.0001(6)
C2 0.0311(10) 0.0206(9) 0.0190(9) 0.0001(7) 0.0063(8) -0.0055(8)
C3 0.0230(9) 0.0217(8) 0.0174(8) 0.0019(7) 0.0031(7) -0.0045(7)
C4 0.0198(9) 0.0250(9) 0.0220(9) 0.0019(7) 0.0008(7) -0.0035(7)
C5 0.0273(10) 0.0224(9) 0.0227(9) -0.0008(7) 0.0004(7) -0.0075(8)
C6 0.0301(10) 0.0202(9) 0.0256(9) 0.0043(7) 0.0049(8) 0.0011(7)
C7 0.0246(9) 0.0258(9) 0.0185(9) 0.0076(7) -0.0004(7) 0.0005(7)
C8 0.0294(10) 0.0192(9) 0.0239(9) 0.0029(7) 0.0014(8) -0.0030(7)
C9 0.0391(11) 0.0243(9) 0.0184(9) 0.0067(7) 0.0001(8) -0.0045(8)
C10 0.0562(14) 0.0263(10) 0.0241(10) -0.0002(8) 0.0208(10) -0.0067(10)
C11 0.0285(11) 0.0316(11) 0.0508(14) 0.0095(10) 0.0195(10) 0.0009(8)
C12 0.0240(10) 0.0285(10) 0.0370(11) 0.0074(8) -0.0009(8) -0.0076(8)

loop_
_atom_type_symbol
_atom_type_description
_atom_type_scat_dispersion_real
_atom_type_scat_dispersion_imag
_atom_type_scat_source
C C 0.0181 0.0091 'International Tables Vol C Tables 4.2.6.8 and 6.1.1.4'
H H 0.0000 0.0000 'International Tables Vol C Tables 4.2.6.8 and 6.1.1.4'
N N 0.0311 0.0180 'International Tables Vol C Tables 4.2.6.8 and 6.1.1.4'
O O 0.0492 0.0322 'International Tables Vol C Tables 4.2.6.8 and 6.1.1.4'
P P 0.2955 0.4335 'International Tables Vol C Tables 4.2.6.8 and 6.1.1.4'
Fe Fe -1.1336 3.1974 'International Tables Vol C Tables 4.2.6.8 and 6.1.1.4'

loop_
_geom_angle_atom_site_label_1
_geom_angle_atom_site_label_2
_geom_angle_atom_site_label_3
_geom_angle
_geom_angle_site_symmetry_1
_geom_angle_site_symmetry_3
_geom_angle_publ_flag
C3 Fe1 C5 69.00(7) . . ?
C3 Fe1 C4 41.05(8) . . ?
C5 Fe1 C4 40.76(8) . . ?
C3 Fe1 C10 171.20(10) . . ?
C5 Fe1 C10 108.27(9) . . ?
C4 Fe1 C10 131.62(10) . . ?
C3 Fe1 C11 146.85(10) . . ?
C5 Fe1 C11 132.08(9) . . ?
C4 Fe1 C11 171.28(10) . . ?
C10 Fe1 C11 40.97(11) . . ?
C3 Fe1 C8 109.12(8) . . ?
C5 Fe1 C8 146.30(8) . . ?
C4 Fe1 C8 115.18(8) . . ?
C10 Fe1 C8 68.18(8) . . ?
C11 Fe1 C8 68.33(8) . . ?
C3 Fe1 C9 132.13(8) . . ?
C5 Fe1 C9 114.42(8) . . ?
C4 Fe1 C9 108.44(8) . . ?
C10 Fe1 C9 40.53(9) . . ?
C11 Fe1 C9 68.61(9) . . ?
C8 Fe1 C9 40.59(8) . . ?
C3 Fe1 C6 68.89(8) . . ?
C5 Fe1 C6 40.72(8) . . ?
C4 Fe1 C6 68.55(8) . . ?
C10 Fe1 C6 114.92(8) . . ?
C11 Fe1 C6 109.00(9) . . ?
C8 Fe1 C6 172.33(8) . . ?
C9 Fe1 C6 146.10(8) . . ?
C3 Fe1 C7 40.79(7) . . ?
C5 Fe1 C7 68.57(8) . . ?
C4 Fe1 C7 68.52(8) . . ?
C10 Fe1 C7 146.98(9) . . ?
C11 Fe1 C7 115.52(9) . . ?
C8 Fe1 C7 133.05(8) . . ?
C9 Fe1 C7 171.91(8) . . ?
C6 Fe1 C7 40.78(8) . . ?
C3 Fe1 C12 115.39(8) . . ?
C5 Fe1 C12 171.78(8) . . ?
C4 Fe1 C12 146.94(9) . . ?
C10 Fe1 C12 68.44(9) . . ?
C11 Fe1 C12 40.64(9) . . ?
C8 Fe1 C12 40.53(8) . . ?
C9 Fe1 C12 68.39(8) . . ?
C6 Fe1 C12 132.91(8) . . ?
C7 Fe1 C12 109.76(8) . . ?
C1 P1 H1 95.6(15) . . ?
C1 P1 H2 97.6(13) . . ?
H1 P1 H2 95(2) . . ?
O1 C1 N1 124.38(17) . . ?
O1 C1 P1 118.65(15) . . ?
N1 C1 P1 116.88(13) . . ?
C1 N1 C2 122.78(16) . . ?
C1 N1 H3 119.9(19) . . ?
C2 N1 H3 117.3(19) . . ?
N1 C2 C3 108.98(15) . . ?
N1 C2 H2A 109.5(14) . . ?
C3 C2 H2A 112.5(14) . . ?
N1 C2 H2B 108.6(15) . . ?
C3 C2 H2B 111.1(16) . . ?
H2A C2 H2B 106.0(19) . . ?
C7 C3 C4 107.46(16) . . ?
C7 C3 C2 125.78(18) . . ?
C4 C3 C2 126.71(18) . . ?
C7 C3 Fe1 69.87(11) . . ?
C4 C3 Fe1 69.58(11) . . ?
C2 C3 Fe1 127.81(13) . . ?
C5 C4 C3 108.20(17) . . ?
C5 C4 Fe1 69.58(11) . . ?
C3 C4 Fe1 69.37(10) . . ?
C5 C4 H4 125.9 . . ?
C3 C4 H4 125.9 . . ?
Fe1 C4 H4 126.7 . . ?
C6 C5 C4 108.08(17) . . ?
C6 C5 Fe1 69.81(11) . . ?
C4 C5 Fe1 69.66(11) . . ?
C6 C5 H5 126.0 . . ?
C4 C5 H5 126.0 . . ?
Fe1 C5 H5 126.1 . . ?
C5 C6 C7 107.91(17) . . ?
C5 C6 Fe1 69.46(11) . . ?
C7 C6 Fe1 69.63(11) . . ?
C5 C6 H6 126.0 . . ?
C7 C6 H6 126.0 . . ?
Fe1 C6 H6 126.4 . . ?
C3 C7 C6 108.34(17) . . ?
C3 C7 Fe1 69.34(10) . . ?
C6 C7 Fe1 69.58(11) . . ?
C3 C7 H7 125.8 . . ?
C6 C7 H7 125.8 . . ?
Fe1 C7 H7 126.8 . . ?
C12 C8 C9 108.43(19) . . ?
C12 C8 Fe1 69.90(11) . . ?
C9 C8 Fe1 69.74(11) . . ?
C12 C8 H8 125.8 . . ?
C9 C8 H8 125.8 . . ?
Fe1 C8 H8 126.2 . . ?
C10 C9 C8 107.9(2) . . ?
C10 C9 Fe1 69.68(12) . . ?
C8 C9 Fe1 69.67(11) . . ?
C10 C9 H9 126.1 . . ?
C8 C9 H9 126.1 . . ?
Fe1 C9 H9 126.2 . . ?
C9 C10 C11 108.10(19) . . ?
C9 C10 Fe1 69.80(11) . . ?
C11 C10 Fe1 69.52(12) . . ?
C9 C10 H10 126.0 . . ?
C11 C10 H10 126.0 . . ?
Fe1 C10 H10 126.3 . . ?
C12 C11 C10 107.63(19) . . ?
C12 C11 Fe1 69.87(12) . . ?
C10 C11 Fe1 69.51(12) . . ?
C12 C11 H11 126.2 . . ?
C10 C11 H11 126.2 . . ?
Fe1 C11 H11 126.0 . . ?
C8 C12 C11 108.0(2) . . ?
C8 C12 Fe1 69.58(11) . . ?
C11 C12 Fe1 69.50(12) . . ?
C8 C12 H12 126.0 . . ?
C11 C12 H12 126.0 . . ?
Fe1 C12 H12 126.5 . . ?

loop_
_geom_bond_atom_site_label_1
_geom_bond_atom_site_label_2
_geom_bond_distance
_geom_bond_site_symmetry_2
_geom_bond_publ_flag
Fe1 C3 2.0400(18) . ?
Fe1 C5 2.0418(19) . ?
Fe1 C4 2.0429(19) . ?
Fe1 C10 2.043(2) . ?
Fe1 C11 2.043(2) . ?
Fe1 C8 2.0441(19) . ?
Fe1 C9 2.0450(19) . ?
Fe1 C6 2.0464(19) . ?
Fe1 C7 2.0472(18) . ?
Fe1 C12 2.048(2) . ?
P1 C1 1.8671(19) . ?
P1 H1 1.29(3) . ?
P1 H2 1.36(3) . ?
C1 O1 1.228(2) . ?
C1 N1 1.333(2) . ?
N1 C2 1.473(2) . ?
N1 H3 0.81(3) . ?
C2 C3 1.494(3) . ?
C2 H2A 0.99(2) . ?
C2 H2B 0.99(3) . ?
C3 C7 1.424(3) . ?
C3 C4 1.432(3) . ?
C4 C5 1.423(3) . ?
C4 H4 0.9500 . ?
C5 C6 1.423(3) . ?
C5 H5 0.9500 . ?
C6 C7 1.426(3) . ?
C6 H6 0.9500 . ?
C7 H7 0.9500 . ?
C8 C12 1.417(3) . ?
C8 C9 1.418(3) . ?
C8 H8 0.9500 . ?
C9 C10 1.416(3) . ?
C9 H9 0.9500 . ?
C10 C11 1.430(4) . ?
C10 H10 0.9500 . ?
C11 C12 1.421(3) . ?
C11 H11 0.9500 . ?
C12 H12 0.9500 . ?
